data_2004748
loop_
_publ_author_name
'Feeder, N.'
'Jones, W.'

_publ_section_title
;
 Structures of Four <i>p</i>-Amidoperbenzoic Acids
;
_journal_issue 4
_journal_name_full 'Acta Crystallographica Section C'
_journal_page_first 919
_journal_page_last 923
_journal_paper_doi 10.1107/S0108270195016271
_journal_volume 52
_journal_year 1996
_chemical_formula_moiety 'C10 H11 N O4'
_chemical_formula_sum 'C10 H11 N O4'
_chemical_formula_weight 209.20
_chemical_name_common p-propanamidoperbenzoic
_chemical_name_systematic
;
 p-propanamidoperbenzoic acid
;
_space_group_IT_number 9
_symmetry_cell_setting monoclinic
_symmetry_space_group_name_Hall 'C -2yc'
_symmetry_space_group_name_H-M 'C 1 c 1'
_audit_creation_method SHELXL
_cell_angle_alpha 90.00
_cell_angle_beta 92.21(2)
_cell_angle_gamma 90.00
_cell_formula_units_Z 4
_cell_length_a 4.8853(10)
_cell_length_b 15.680(4)
_cell_length_c 12.793(3)
_cell_measurement_reflns_used 25
_cell_measurement_temperature 296(2)
_cell_measurement_theta_max 15
_cell_measurement_theta_min 11
_cell_volume 979.2(4)
_computing_cell_refinement CAD4
_computing_data_collection 'CAD4 (Enraf--Nonius, 1989)'
_computing_data_reduction CAD4
_computing_publication_material 'SHELXL93 (Sheldrick, 1993)'
_computing_structure_refinement 'SHELXL93 (Sheldrick, 1993)'
_computing_structure_solution 'SHELXS86 (Sheldrick, 1990)'
_diffrn_ambient_temperature 296(2)
_diffrn_measurement_device 'Enraf Nonius CAD4'
_diffrn_measurement_method \w/2\q
_diffrn_radiation_monochromator graphite
_diffrn_radiation_source 'fine-focus sealed tube'
_diffrn_radiation_type MoK\a
_diffrn_radiation_wavelength 0.71069
_diffrn_reflns_av_R_equivalents 0.0000
_diffrn_reflns_av_sigmaI/netI 0.1790
_diffrn_reflns_limit_h_max 6
_diffrn_reflns_limit_h_min -6
_diffrn_reflns_limit_k_max 22
_diffrn_reflns_limit_k_min 0
_diffrn_reflns_limit_l_max 17
_diffrn_reflns_limit_l_min 0
_diffrn_reflns_number 1480
_diffrn_reflns_theta_max 30
_diffrn_reflns_theta_min 2.60
_diffrn_standards_decay_% 0.4
_diffrn_standards_interval_count 100
_diffrn_standards_number 2
_exptl_absorpt_coefficient_mu 0.111
_exptl_absorpt_correction_type none
_exptl_crystal_colour white
_exptl_crystal_density_diffrn 1.419
_exptl_crystal_description rod
_exptl_crystal_F_000 440
_exptl_crystal_size_max 0.50
_exptl_crystal_size_mid 0.20
_exptl_crystal_size_min 0.20
_refine_diff_density_max 0.164
_refine_diff_density_min -0.162
_refine_ls_extinction_method none
_refine_ls_goodness_of_fit_all 0.827
_refine_ls_goodness_of_fit_obs 0.977
_refine_ls_hydrogen_treatment refU
_refine_ls_matrix_type full
_refine_ls_number_parameters 142
_refine_ls_number_reflns 1480
_refine_ls_number_restraints 0
_refine_ls_restrained_S_all 0.827
_refine_ls_restrained_S_obs 0.977
_refine_ls_R_factor_all 0.0855
_refine_ls_R_factor_obs 0.0412
_refine_ls_shift/esd_max -0.152
_refine_ls_shift/esd_mean 0.015
_refine_ls_structure_factor_coef Fsqd
_refine_ls_weighting_details 'w = 1/[\s^2^(Fo^2^) + (0.1P)^2^] where P = (Fo^2^ + 2Fc^2^)/3'
_refine_ls_weighting_scheme calc
_refine_ls_wR_factor_all 0.1339
_refine_ls_wR_factor_obs 0.1180
_reflns_number_observed 882
_reflns_number_total 1480
_reflns_observed_criterion >2sigma(I)
_cod_data_source_file hu1075.cif
_cod_data_source_block hu1075b
_cod_depositor_comments
;
The following automatic conversions were performed:

'_refine_ls_weighting_scheme' value 'calc w = 1/[\s^2^(Fo^2^) +
(0.1P)^2^] where P = (Fo^2^ + 2Fc^2^)/3' was changed to 'calc'. New
tag '_refine_ls_weighting_details' was created. The value of the new
tag was set to 'w = 1/[\s^2^(Fo^2^) + (0.1P)^2^] where P = (Fo^2^ +
2Fc^2^)/3'.

Automatic conversion script
Id: cif_fix_values 3143 2015-03-26 13:38:13Z robertas 
;
_cod_original_cell_volume 979.3(4)
_cod_original_sg_symbol_H-M 'C c'
_cod_database_code 2004748

loop_
_symmetry_equiv_pos_as_xyz
'x, y, z'
'x, -y, z+1/2'
'x+1/2, y+1/2, z'
'x+1/2, -y+1/2, z+1/2'

loop_
_atom_site_aniso_label
_atom_site_aniso_U_11
_atom_site_aniso_U_22
_atom_site_aniso_U_33
_atom_site_aniso_U_12
_atom_site_aniso_U_13
_atom_site_aniso_U_23
C(4) 0.0368(15) 0.038(2) 0.0275(13) 0.0015(13) -0.0056(11) -0.0010(12)
C(7) 0.0362(14) 0.040(2) 0.0308(14) 0.0043(13) -0.0018(11) 0.0001(12)
N(1) 0.0457(15) 0.0436(15) 0.0326(13) 0.0064(13) -0.0095(12) -0.0050(12)
O(72) 0.069(2) 0.068(2) 0.0345(12) 0.0360(15) -0.0095(12) -0.0029(12)
C(1) 0.0321(13) 0.034(2) 0.0332(15) -0.0019(12) -0.0045(11) -0.0013(12)
C(2) 0.048(2) 0.055(2) 0.0281(14) 0.009(2) -0.0091(13) -0.0055(14)
C(3) 0.051(2) 0.050(2) 0.0289(15) 0.016(2) -0.0021(14) -0.0040(14)
C(6) 0.048(2) 0.045(2) 0.035(2) 0.0091(15) -0.0060(14) -0.0104(14)
O(73) 0.067(2) 0.073(2) 0.0441(14) 0.035(2) -0.0076(13) 0.0026(13)
O(71) 0.0671(15) 0.063(2) 0.0288(11) 0.0217(13) -0.0082(10) -0.0015(11)
C(5) 0.047(2) 0.043(2) 0.0306(14) 0.006(2) -0.0078(12) -0.0047(13)
C(8) 0.036(2) 0.041(2) 0.044(2) 0.0053(14) -0.0021(13) 0.0019(14)
O(8) 0.058(2) 0.061(2) 0.056(2) 0.0258(13) -0.0042(12) -0.0100(13)
C(10) 0.068(3) 0.064(2) 0.062(2) 0.021(2) -0.003(2) 0.009(2)
C(9) 0.055(2) 0.056(2) 0.047(2) 0.013(2) -0.004(2) 0.008(2)

loop_
_atom_site_label
_atom_site_occupancy
_atom_site_fract_x
_atom_site_fract_y
_atom_site_fract_z
_atom_site_U_iso_or_equiv
_atom_site_thermal_displace_type
_atom_site_calc_flag
_atom_site_refinement_flags
_atom_site_type_symbol
C(4) 1 .1129 .0092(2) .3178 .0344(7) Uani d . C
C(7) 1 .3122(8) -.0411(2) .3820(3) .0356(7) Uani d . C
N(1) 1 -0.4648(8) .1496(2) .1406(3) .0409(6) Uani d . N
H(1N) 1 -0.4837(8) .1308(2) .0776(3) .041(9) Uiso calc R H
O(72) 1 .4405(9) -.0974(2) .3227(3) .0574(8) Uani d . O
C(1) 1 -0.2745(8) .1055(2) .2044(3) .0333(6) Uani d . C
C(2) 1 -0.1250(9) .0424(2) .1551(3) .0439(8) Uani d . C
H(2) 1 -0.1553(9) .0323(2) .0840(3) .051(5) Uiso calc R H
C(3) 1 .0675(8) -.0050(2) .2113(3) .0433(8) Uani d . C
H(3) 1 .1674(8) -.0467(2) .1778(3) .051(5) Uiso calc R H
C(6) 1 -0.2273(9) .1200(2) .3104(3) .0425(8) Uani d . C
H(6) 1 -0.3252(9) .1622(2) .3439(3) .051(5) Uiso calc R H
O(73) 1 .6335(9) -0.1479(2) .3863(3) .0618(8) Uani d . O
O(71) 1 .3549(9) -.0337(2) .4741(3) .0533(7) Uani d . O
C(5) 1 -.0356(9) .0721(2) .3665(3) .0405(7) Uani d . C
H(5) 1 -.0056(9) .0821(2) .4376(3) .051(5) Uiso calc R H
C(8) 1 -0.6231(9) .2169(2) .1626(4) .0404(7) Uani d . C
O(8) 1 -0.6192(9) .2515(2) .2481(3) .0586(7) Uani d . O
C(10) 1 -0.9830(12) .3201(3) .0904(5) .0647(11) Uani d . C
H(101) 1 -01.0881(12) .3346(3) .0280(5) .136(16) Uiso calc R H
H(102) 1 -0.8731(12) .3680(3) .1124(5) .136(16) Uiso calc R H
H(103) 1 -01.1047(12) .3052(3) .1447(5) .136(16) Uiso calc R H
C(9) 1 -0.8002(10) .2455(3) .0687(4) .0527(9) Uani d . C
H(91) 1 -0.6818(10) .2608(3) .0125(4) .081(11) Uiso calc R H
H(92) 1 -0.9130(10) .1980(3) .0448(4) .081(11) Uiso calc R H
H(73) 1 .746(13) -0.181(4) .342(5) .094(18) Uiso d . H

loop_
_atom_type_symbol
_atom_type_description
_atom_type_scat_dispersion_real
_atom_type_scat_dispersion_imag
_atom_type_scat_source
C C 0.0033 0.0016 'International Tables Vol C Tables 4.2.6.8 and 6.1.1.4'
H H 0.0000 0.0000 'International Tables Vol C Tables 4.2.6.8 and 6.1.1.4'
O O 0.0106 0.0060 'International Tables Vol C Tables 4.2.6.8 and 6.1.1.4'
N N 0.0061 0.0033 'International Tables Vol C Tables 4.2.6.8 and 6.1.1.4'
S S 0.1246 0.1234 'International Tables Vol C Tables 4.2.6.8 and 6.1.1.4'

loop_
_geom_angle_atom_site_label_1
_geom_angle_atom_site_label_2
_geom_angle_atom_site_label_3
_geom_angle
_geom_angle_publ_flag
C(5) C(4) C(3) 119.2(3) no
C(5) C(4) C(7) 118.4(3) no
C(3) C(4) C(7) 122.4(3) no
O(71) C(7) O(72) 123.9(3) no
O(71) C(7) C(4) 125.6(3) no
O(72) C(7) C(4) 110.6(3) no
C(8) N(1) C(1) 129.9(3) no
C(8) N(1) H(1N) 115.1(2) no
C(1) N(1) H(1N) 115.1(2) no
C(7) O(72) O(73) 110.5(2) no
C(6) C(1) C(2) 119.2(3) no
C(6) C(1) N(1) 124.9(3) no
C(2) C(1) N(1) 115.8(3) no
C(3) C(2) C(1) 120.4(3) no
C(3) C(2) H(2) 119.8(2) no
C(1) C(2) H(2) 119.8(2) no
C(2) C(3) C(4) 120.3(3) no
C(2) C(3) H(3) 119.9(2) no
C(4) C(3) H(3) 119.9(2) no
C(5) C(6) C(1) 120.2(3) no
C(5) C(6) H(6) 119.9(2) no
C(1) C(6) H(6) 119.9(2) no
O(72) O(73) H(73) 110(4) no
C(4) C(5) C(6) 120.7(3) no
C(4) C(5) H(5) 119.6(2) no
C(6) C(5) H(5) 119.6(2) no
O(8) C(8) N(1) 123.2(3) no
O(8) C(8) C(9) 124.5(3) no
N(1) C(8) C(9) 112.3(3) no
C(9) C(10) H(101) 109.5(2) no
C(9) C(10) H(102) 109.5(2) no
H(101) C(10) H(102) 109.5 no
C(9) C(10) H(103) 109.5(2) no
H(101) C(10) H(103) 109.5 no
H(102) C(10) H(103) 109.5 no
C(10) C(9) C(8) 114.1(3) no
C(10) C(9) H(91) 108.7(2) no
C(8) C(9) H(91) 108.7(2) no
C(10) C(9) H(92) 108.7(2) no
C(8) C(9) H(92) 108.7(2) no
H(91) C(9) H(92) 107.6 no

loop_
_geom_bond_atom_site_label_1
_geom_bond_atom_site_label_2
_geom_bond_distance
_geom_bond_publ_flag
C(4) C(5) 1.386(5) no
C(4) C(3) 1.390(4) no
C(4) C(7) 1.478(4) no
C(7) O(71) 1.194(4) no
C(7) O(72) 1.335(4) no
N(1) C(8) 1.345(4) no
N(1) C(1) 1.396(4) no
N(1) H(1N) 0.86 no
O(72) O(73) 1.455(3) no
C(1) C(6) 1.386(4) no
C(1) C(2) 1.394(5) no
C(2) C(3) 1.380(5) no
C(2) H(2) 0.93 no
C(3) H(3) 0.93 no
C(6) C(5) 1.380(5) no
C(6) H(6) 0.93 no
O(73) H(73) 0.96(7) no
C(5) H(5) 0.93 no
C(8) O(8) 1.220(5) no
C(8) C(9) 1.521(5) no
C(10) C(9) 1.503(6) no
C(10) H(101) 0.96 no
C(10) H(102) 0.96 no
C(10) H(103) 0.96 no
C(9) H(91) 0.97 no
C(9) H(92) 0.97 no

loop_
_geom_torsion_atom_site_label_1
_geom_torsion_atom_site_label_2
_geom_torsion_atom_site_label_3
_geom_torsion_atom_site_label_4
_geom_torsion
_geom_torsion_publ_flag
C5 C4 C7 O71 1.4(5) no
C3 C4 C7 O71 -177.8(4) no
C5 C4 C7 O72 -178.7(3) no
C3 C4 C7 O72 2.0(4) no
O71 C7 O72 O73 0.7(5) no
C4 C7 O72 O73 -179.1(3) no
C8 N1 C1 C6 5.7(5) no
C8 N1 C1 C2 -174.6(3) no
C6 C1 C2 C3 0.0(5) no
N1 C1 C2 C3 -179.7(3) no
C1 C2 C3 C4 0.5(5) no
C5 C4 C3 C2 -0.6(5) no
C7 C4 C3 C2 178.6(3) no
C2 C1 C6 C5 -0.3(5) no
N1 C1 C6 C5 179.4(3) no
C3 C4 C5 C6 0.3(5) no
C7 C4 C5 C6 -179.0(3) no
C1 C6 C5 C4 0.2(5) no
C1 N1 C8 O8 0.5(6) no
C1 N1 C8 C9 179.3(3) no
O8 C8 C9 C10 -2.0(6) no
N1 C8 C9 C10 179.3(3) no
C7 C4 C3 H3 -1.8 no
C5 C4 C3 H3 179.1 no
C7 C4 C5 H5 1.4 no
C3 C4 C5 H5 -179.5 no
H1N N1 C1 C2 4.9 no
H1N N1 C1 C6 -174.7 no
H1N N1 C8 O8 -179.3 no
H1N N1 C8 C9 -0.4 no
C7 O72 O73 H73 -172.1 no
N1 C1 C2 H2 0.1 no
C6 C1 C2 H2 -179.7 no
N1 C1 C6 H6 -0.7 no
C2 C1 C6 H6 179.7 no
C1 C2 C3 H3 -179.2 no
H2 C2 C3 C4 -179.2 no
H2 C2 C3 H3 0.9 no
C1 C6 C5 H5 -180.0 no
H6 C6 C5 C4 -179.8 no
H6 C6 C5 H5 0.0 no
N1 C8 C9 H91 -60.0 no
N1 C8 C9 H92 58.9 no
O8 C8 C9 H91 118.8 no
O8 C8 C9 H92 -122.3 no
H101 C10 C9 C8 179.9 no
H101 C10 C9 H91 59.3 no
H101 C10 C9 H92 -59.2 no
H102 C10 C9 C8 59.8 no
H102 C10 C9 H91 -60.8 no
H102 C10 C9 H92 -179.3 no
H103 C10 C9 C8 -60.3 no
H103 C10 C9 H91 179.3 no
H103 C10 C9 H92 60.8 no

loop_
_cod_related_entry_id
_cod_related_entry_database
_cod_related_entry_code
1 ChemSpider 21138431
